data_1532195
loop_
_publ_author_name
'Tanaka, K.'
'Yamaguchi, M.'
'Nawata, K.'
'Inui, H.'
'Koiwa, M.'

_publ_section_title
;
 Refinement of crystallographic parameters in refractory metal disilicides
;
_journal_name_full 'Materials Research Society Symposia Proceedings'
_journal_page_first N4.3.1
_journal_page_last N4.3.5
_journal_volume 646
_journal_year 2001
_chemical_formula_sum 'Si2 W'
_chemical_name_systematic 'W Si2'
_space_group_IT_number 139
_symmetry_space_group_name_Hall '-I 4 2'
_symmetry_space_group_name_H-M 'I 4/m m m'
_cell_angle_alpha 90
_cell_angle_beta 90
_cell_angle_gamma 90
_cell_formula_units_Z 2
_cell_length_a 3.2138
_cell_length_b 3.2138
_cell_length_c 7.8299
_cell_volume 80.871
_citation_journal_id_ASTM MRSPDH
_cod_data_source_file Tanaka_MRSPDH_2001_1191.cif
_cod_data_source_block Si2W1
_cod_original_cell_volume 80.8712
_cod_original_formula_sum 'Si2 W1'
_cod_database_code 1532195

loop_
_symmetry_equiv_pos_as_xyz
x,y,z
-y,x,z
-x,-y,z
y,-x,z
x,-y,-z
y,x,-z
-x,y,-z
-y,-x,-z
-x,-y,-z
y,-x,-z
x,y,-z
-y,x,-z
-x,y,z
-y,-x,z
x,-y,z
y,x,z
x+1/2,y+1/2,z+1/2
-y+1/2,x+1/2,z+1/2
-x+1/2,-y+1/2,z+1/2
y+1/2,-x+1/2,z+1/2
x+1/2,-y+1/2,-z+1/2
y+1/2,x+1/2,-z+1/2
-x+1/2,y+1/2,-z+1/2
-y+1/2,-x+1/2,-z+1/2
-x+1/2,-y+1/2,-z+1/2
y+1/2,-x+1/2,-z+1/2
x+1/2,y+1/2,-z+1/2
-y+1/2,x+1/2,-z+1/2
-x+1/2,y+1/2,z+1/2
-y+1/2,-x+1/2,z+1/2
x+1/2,-y+1/2,z+1/2
y+1/2,x+1/2,z+1/2

loop_
_atom_site_label
_atom_site_type_symbol
_atom_site_fract_x
_atom_site_fract_y
_atom_site_fract_z
_atom_site_occupancy
_atom_site_U_iso_or_equiv
Si1 Si 0 0 0.3347 1 0.0
W1 W 0 0 0 1 0.0
